data_7013154
loop_
_publ_author_name
'Yip, Ka-Lai'
'Yu, Wing-Yiu'
'Chan, Pui-Ming'
'Zhu, Nian-Yong'
'Che, Chi-Ming'

_publ_section_title
;
 Nitrido-ruthenium(vi) and -osmium(vi) complexes of multianionic
 chelating (N, O) ligands. Reactions with nucleophiles, electrophiles
 and oxidizing agentsElectronic supplementary information (ESI)
 available: Fig. S1?S6. See http://www.rsc.org/suppdata/dt/b3/b304920p/
;
_journal_issue 18
_journal_name_full 'Dalton Transactions'
_journal_page_first 3556
_journal_paper_doi 10.1039/b304920p
_journal_year 2003
_chemical_formula_moiety 'C47 H49 Cl N3 O4 Ru'
_chemical_formula_sum 'C47 H49 Cl N3 O4 Ru'
_chemical_formula_weight 856.41
_space_group_IT_number 2
_symmetry_cell_setting triclinic
_symmetry_space_group_name_Hall '-P 1'
_symmetry_space_group_name_H-M 'P -1'
_atom_sites_solution_hydrogens geom
_atom_sites_solution_primary direct
_atom_sites_solution_secondary difmap
_audit_creation_method SHELXL-97
_cell_angle_alpha 100.42(3)
_cell_angle_beta 106.97(3)
_cell_angle_gamma 107.30(3)
_cell_formula_units_Z 2
_cell_length_a 10.239(2)
_cell_length_b 13.922(3)
_cell_length_c 16.454(3)
_cell_measurement_reflns_used 0
_cell_measurement_temperature 301(2)
_cell_measurement_theta_max 0
_cell_measurement_theta_min 0
_cell_volume 2047.8(10)
_computing_cell_refinement Scalepack
_computing_data_collection Marcontrol
_computing_data_reduction Denzo
_computing_molecular_graphics 'Ortep-3 for Windows (Farrugia, 1997)'
_computing_publication_material 'WinGX publication routines (Farrugia, 1999)'
_computing_structure_refinement 'SHELXL-97 (Sheldrick, 1997)'
_computing_structure_solution 'SHELXS-97 (Sheldrick, 1997)'
_diffrn_ambient_temperature 301(2)
_diffrn_measured_fraction_theta_full 0.739
_diffrn_measured_fraction_theta_max 0.739
_diffrn_measurement_device_type 'marresearch IPDS mar300'
_diffrn_measurement_method Oscillation
_diffrn_radiation_monochromator graphite
_diffrn_radiation_source 'fine-focus sealed tube'
_diffrn_radiation_type MoK\a
_diffrn_radiation_wavelength 0.71069
_diffrn_reflns_av_R_equivalents 0.0338
_diffrn_reflns_av_sigmaI/netI 0.0865
_diffrn_reflns_limit_h_max 11
_diffrn_reflns_limit_h_min -11
_diffrn_reflns_limit_k_max 16
_diffrn_reflns_limit_k_min -15
_diffrn_reflns_limit_l_max 18
_diffrn_reflns_limit_l_min -19
_diffrn_reflns_number 9853
_diffrn_reflns_theta_full 25.43
_diffrn_reflns_theta_max 25.43
_diffrn_reflns_theta_min 1.35
_exptl_absorpt_coefficient_mu 0.496
_exptl_absorpt_correction_type none
_exptl_crystal_colour brown
_exptl_crystal_density_diffrn 1.389
_exptl_crystal_density_method 'not measured'
_exptl_crystal_description prism
_exptl_crystal_F_000 890
_exptl_crystal_size_max 0.4
_exptl_crystal_size_mid 0.1
_exptl_crystal_size_min 0.1
_refine_diff_density_max 0.680
_refine_diff_density_min -0.597
_refine_diff_density_rms 0.141
_refine_ls_extinction_method none
_refine_ls_goodness_of_fit_ref 0.973
_refine_ls_hydrogen_treatment mixed
_refine_ls_matrix_type full
_refine_ls_number_parameters 492
_refine_ls_number_reflns 5588
_refine_ls_number_restraints 0
_refine_ls_restrained_S_all 0.973
_refine_ls_R_factor_all 0.0724
_refine_ls_R_factor_gt 0.0455
_refine_ls_shift/su_max 0.000
_refine_ls_shift/su_mean 0.000
_refine_ls_structure_factor_coef Fsqd
_refine_ls_weighting_details 'calc w=1/[\s^2^(Fo^2^)+(0.0758P)^2^+0.0000P] where P=(Fo^2^+2Fc^2^)/3'
_refine_ls_weighting_scheme calc
_refine_ls_wR_factor_gt 0.1148
_refine_ls_wR_factor_ref 0.1362
_reflns_number_gt 3929
_reflns_number_total 5588
_reflns_threshold_expression >2sigma(I)
_cod_data_source_file b304920p.txt
_cod_data_source_block mar342
_cod_original_cell_volume 2047.8(7)
_cod_database_code 7013154

loop_
_symmetry_equiv_pos_as_xyz
'x, y, z'
'-x, -y, -z'

loop_
_atom_site_label
_atom_site_type_symbol
_atom_site_fract_x
_atom_site_fract_y
_atom_site_fract_z
_atom_site_U_iso_or_equiv
_atom_site_adp_type
_atom_site_occupancy
_atom_site_symmetry_multiplicity
_atom_site_calc_flag
_atom_site_refinement_flags
_atom_site_disorder_assembly
_atom_site_disorder_group
Ru1 Ru 0.26190(4) 0.35916(3) 0.67361(3) 0.04183(18) Uani 1 1 d . . .
Cl1 Cl 0.44215(13) 0.29618(10) 0.64440(9) 0.0514(4) Uani 1 1 d . . .
O1 O 0.1030(3) 0.2456(2) 0.5678(2) 0.0441(8) Uani 1 1 d . . .
O2 O 0.4056(3) 0.4661(3) 0.7869(2) 0.0481(9) Uani 1 1 d . . .
O4 O 0.2239(8) 0.8928(6) 0.2101(5) 0.176(3) Uani 1 1 d . . .
N1 N 0.3010(4) 0.4645(3) 0.6002(3) 0.0405(10) Uani 1 1 d . . .
N2 N 0.2356(4) 0.2502(3) 0.7467(3) 0.0446(10) Uani 1 1 d . . .
N3 N 0.0925(4) 0.3979(4) 0.7042(3) 0.0504(11) Uani 1 1 d . . .
C1 C 0.0245(5) 0.2585(4) 0.4871(3) 0.0412(12) Uani 1 1 d . . .
C2 C 0.0426(5) 0.3736(4) 0.4976(3) 0.0438(13) Uani 1 1 d . . .
H2A H -0.0206 0.3778 0.4426 0.053 Uiso 1 1 calc R . .
H2B H 0.0080 0.3961 0.5439 0.053 Uiso 1 1 calc R . .
C3 C 0.1966(5) 0.4501(4) 0.5200(4) 0.0443(13) Uani 1 1 d . . .
C4 C 0.2293(6) 0.5047(4) 0.4630(4) 0.0515(14) Uani 1 1 d . . .
H4 H 0.1573 0.4918 0.4081 0.062 Uiso 1 1 calc R . .
C5 C 0.3681(6) 0.5787(4) 0.4859(4) 0.0568(15) Uani 1 1 d . . .
H5 H 0.3913 0.6157 0.4471 0.068 Uiso 1 1 calc R . .
C6 C 0.4715(6) 0.5964(4) 0.5682(4) 0.0518(14) Uani 1 1 d . . .
H6 H 0.5653 0.6471 0.5860 0.062 Uiso 1 1 calc R . .
C7 C 0.4362(5) 0.5390(4) 0.6243(3) 0.0420(12) Uani 1 1 d . . .
C8 C 0.5547(5) 0.5550(4) 0.7111(3) 0.0454(13) Uani 1 1 d . . .
H8A H 0.6354 0.6201 0.7227 0.054 Uiso 1 1 calc R . .
H8B H 0.5911 0.4985 0.7028 0.054 Uiso 1 1 calc R . .
C9 C 0.5169(5) 0.5596(4) 0.7953(3) 0.0461(13) Uani 1 1 d . . .
C10 C -0.1376(5) 0.1865(4) 0.4621(3) 0.0420(12) Uani 1 1 d . . .
C11 C -0.1699(6) 0.0845(5) 0.4633(4) 0.0646(17) Uani 1 1 d . . .
H11 H -0.0937 0.0597 0.4775 0.078 Uiso 1 1 calc R . .
C12 C -0.3105(6) 0.0173(5) 0.4445(4) 0.0689(17) Uani 1 1 d . . .
H12 H -0.3284 -0.0515 0.4466 0.083 Uiso 1 1 calc R . .
C13 C -0.4246(6) 0.0519(5) 0.4226(5) 0.0742(19) Uani 1 1 d . . .
H13 H -0.5206 0.0072 0.4098 0.089 Uiso 1 1 calc R . .
C14 C -0.3947(7) 0.1520(6) 0.4200(6) 0.102(3) Uani 1 1 d . . .
H14 H -0.4710 0.1766 0.4055 0.122 Uiso 1 1 calc R . .
C15 C -0.2516(6) 0.2193(5) 0.4387(5) 0.079(2) Uani 1 1 d . . .
H15 H -0.2340 0.2876 0.4351 0.095 Uiso 1 1 calc R . .
C16 C 0.0751(5) 0.2195(4) 0.4126(4) 0.0445(13) Uani 1 1 d . . .
C17 C 0.0208(7) 0.2326(5) 0.3291(4) 0.0634(16) Uani 1 1 d . . .
H17 H -0.0444 0.2674 0.3191 0.076 Uiso 1 1 calc R . .
C18 C 0.0618(8) 0.1951(5) 0.2610(5) 0.080(2) Uani 1 1 d . . .
H18 H 0.0236 0.2043 0.2056 0.096 Uiso 1 1 calc R . .
C19 C 0.1572(8) 0.1449(6) 0.2741(5) 0.084(2) Uani 1 1 d . . .
H19 H 0.1859 0.1204 0.2284 0.100 Uiso 1 1 calc R . .
C20 C 0.2117(6) 0.1304(5) 0.3561(5) 0.080(2) Uani 1 1 d . . .
H20 H 0.2754 0.0943 0.3650 0.096 Uiso 1 1 calc R . .
C21 C 0.1729(6) 0.1687(4) 0.4257(4) 0.0567(15) Uani 1 1 d . . .
H21 H 0.2128 0.1601 0.4811 0.068 Uiso 1 1 calc R . .
C22 C 0.6592(5) 0.5736(4) 0.8706(4) 0.0508(14) Uani 1 1 d . . .
C23 C 0.6648(6) 0.4972(5) 0.9130(4) 0.0699(18) Uani 1 1 d . . .
H23 H 0.5830 0.4354 0.8957 0.084 Uiso 1 1 calc R . .
C24 C 0.7938(8) 0.5131(6) 0.9819(5) 0.086(2) Uani 1 1 d . . .
H24 H 0.7959 0.4619 1.0111 0.103 Uiso 1 1 calc R . .
C25 C 0.9158(8) 0.6005(7) 1.0077(5) 0.087(2) Uani 1 1 d . . .
H25 H 1.0007 0.6092 1.0538 0.105 Uiso 1 1 calc R . .
C26 C 0.9129(7) 0.6767(6) 0.9649(5) 0.084(2) Uani 1 1 d . . .
H26 H 0.9969 0.7366 0.9813 0.101 Uiso 1 1 calc R . .
C27 C 0.7841(6) 0.6641(5) 0.8970(4) 0.0709(18) Uani 1 1 d . . .
H27 H 0.7819 0.7165 0.8693 0.085 Uiso 1 1 calc R . .
C28 C 0.4709(6) 0.6518(4) 0.8227(4) 0.0560(15) Uani 1 1 d . . .
C29 C 0.4355(7) 0.6622(5) 0.8983(4) 0.080(2) Uani 1 1 d . . .
H29 H 0.4454 0.6159 0.9318 0.097 Uiso 1 1 calc R . .
C30 C 0.3864(9) 0.7395(7) 0.9244(6) 0.105(3) Uani 1 1 d . . .
H30 H 0.3623 0.7444 0.9750 0.126 Uiso 1 1 calc R . .
C31 C 0.3723(11) 0.8089(7) 0.8776(7) 0.126(4) Uani 1 1 d . . .
H31 H 0.3395 0.8614 0.8962 0.151 Uiso 1 1 calc R . .
C32 C 0.4066(10) 0.8014(6) 0.8027(6) 0.116(3) Uani 1 1 d . . .
H32 H 0.3954 0.8478 0.7694 0.139 Uiso 1 1 calc R . .
C33 C 0.4582(8) 0.7235(5) 0.7771(5) 0.085(2) Uani 1 1 d . . .
H33 H 0.4849 0.7201 0.7275 0.102 Uiso 1 1 calc R . .
C34 C 0.2529(8) 0.2811(5) 0.8357(4) 0.082(2) Uani 1 1 d . . .
H34 H 0.2697 0.3501 0.8646 0.098 Uiso 1 1 calc R . .
C35 C 0.2432(10) 0.1997(7) 0.8818(5) 0.108(3) Uani 1 1 d . . .
H35 H 0.2739 0.2201 0.9435 0.130 Uiso 1 1 calc R . .
C36 C 0.1942(11) 0.1024(5) 0.8401(5) 0.122(4) Uani 1 1 d . . .
H36 H 0.1680 0.0527 0.8693 0.146 Uiso 1 1 calc R . .
C37 C 0.1799(8) 0.0710(5) 0.7581(6) 0.095(2) Uani 1 1 d . . .
H37 H 0.1684 0.0020 0.7332 0.114 Uiso 1 1 calc R . .
C38 C 0.1821(7) 0.1444(5) 0.7043(4) 0.0688(17) Uani 1 1 d . . .
H38 H 0.1479 0.1197 0.6426 0.083 Uiso 1 1 calc R . .
C39 C -0.0353(6) 0.3213(5) 0.6869(4) 0.0651(17) Uani 1 1 d . . .
H39 H -0.0505 0.2529 0.6576 0.078 Uiso 1 1 calc R . .
C40 C -0.1458(7) 0.3398(7) 0.7110(5) 0.082(2) Uani 1 1 d . . .
H40 H -0.2354 0.2850 0.6956 0.099 Uiso 1 1 calc R . .
C41 C -0.1236(9) 0.4380(8) 0.7570(5) 0.087(2) Uani 1 1 d . . .
H41 H -0.1947 0.4513 0.7767 0.104 Uiso 1 1 calc R . .
C42 C 0.0073(8) 0.5171(6) 0.7738(4) 0.080(2) Uani 1 1 d . . .
H42 H 0.0255 0.5857 0.8042 0.096 Uiso 1 1 calc R . .
C43 C 0.1111(6) 0.4944(5) 0.7455(4) 0.0626(16) Uani 1 1 d . . .
H43 H 0.1981 0.5492 0.7558 0.075 Uiso 1 1 calc R . .
C45 C 0.3454(9) 0.7614(7) 1.1438(5) 0.096(2) Uiso 1 1 d . . .
C47 C 0.012(6) 1.013(3) 0.982(2) 0.182(13) Uiso 0.50 1 d P . .
O3 O 0.258(2) 0.9288(15) 1.0963(14) 0.207(7) Uiso 0.50 1 d P . .
C44 C 0.367(2) 0.8482(15) 1.1874(12) 0.243(8) Uiso 1 1 d . . .
C46 C 0.097(4) 0.998(2) 1.001(2) 0.175(12) Uiso 0.50 1 d P . .
O3' O 0.402(3) 0.9040(19) 1.1363(17) 0.251(10) Uiso 0.50 1 d P . .
C47' C 0.225(4) 0.958(3) 1.011(3) 0.233(16) Uiso 0.50 1 d P . .
C46' C 0.208(4) 1.020(3) 1.038(2) 0.189(12) Uiso 0.50 1 d P . .

loop_
_atom_site_aniso_label
_atom_site_aniso_U_11
_atom_site_aniso_U_22
_atom_site_aniso_U_33
_atom_site_aniso_U_23
_atom_site_aniso_U_13
_atom_site_aniso_U_12
Ru1 0.0383(3) 0.0446(3) 0.0436(3) 0.0122(2) 0.01747(19) 0.01497(19)
Cl1 0.0437(7) 0.0546(9) 0.0620(9) 0.0183(7) 0.0240(6) 0.0216(6)
O1 0.0427(19) 0.040(2) 0.046(2) 0.0120(17) 0.0114(16) 0.0149(15)
O2 0.0431(19) 0.051(2) 0.041(2) 0.0096(17) 0.0155(16) 0.0089(17)
O4 0.177(7) 0.139(6) 0.206(8) 0.011(6) 0.054(6) 0.092(5)
N1 0.037(2) 0.042(3) 0.042(3) 0.010(2) 0.016(2) 0.0144(19)
N2 0.043(2) 0.046(3) 0.043(3) 0.015(2) 0.016(2) 0.012(2)
N3 0.040(3) 0.060(3) 0.046(3) 0.014(2) 0.015(2) 0.013(2)
C1 0.036(3) 0.044(3) 0.043(3) 0.012(3) 0.012(2) 0.017(2)
C2 0.040(3) 0.041(3) 0.050(3) 0.013(3) 0.013(2) 0.017(2)
C3 0.046(3) 0.038(3) 0.053(4) 0.010(3) 0.021(3) 0.020(2)
C4 0.057(3) 0.055(4) 0.053(4) 0.024(3) 0.022(3) 0.027(3)
C5 0.065(4) 0.057(4) 0.064(4) 0.032(3) 0.034(3) 0.026(3)
C6 0.052(3) 0.045(3) 0.059(4) 0.017(3) 0.024(3) 0.014(3)
C7 0.042(3) 0.037(3) 0.048(3) 0.011(3) 0.020(3) 0.013(2)
C8 0.039(3) 0.044(3) 0.047(3) 0.009(3) 0.015(2) 0.009(2)
C9 0.041(3) 0.041(3) 0.045(3) 0.003(3) 0.013(2) 0.008(2)
C10 0.035(3) 0.044(3) 0.043(3) 0.008(3) 0.012(2) 0.014(2)
C11 0.046(3) 0.055(4) 0.097(5) 0.026(4) 0.026(3) 0.022(3)
C12 0.056(4) 0.053(4) 0.098(5) 0.031(4) 0.027(3) 0.016(3)
C13 0.041(3) 0.070(5) 0.108(6) 0.030(4) 0.028(3) 0.013(3)
C14 0.045(4) 0.077(5) 0.191(9) 0.065(6) 0.034(5) 0.028(4)
C15 0.044(3) 0.055(4) 0.138(7) 0.039(4) 0.023(4) 0.020(3)
C16 0.039(3) 0.041(3) 0.052(4) 0.011(3) 0.019(3) 0.012(2)
C17 0.079(4) 0.059(4) 0.060(4) 0.019(3) 0.033(3) 0.028(3)
C18 0.112(6) 0.066(5) 0.066(5) 0.021(4) 0.046(4) 0.025(4)
C19 0.082(5) 0.077(5) 0.077(6) -0.006(4) 0.048(4) 0.007(4)
C20 0.048(4) 0.075(5) 0.094(6) -0.015(4) 0.023(4) 0.017(3)
C21 0.047(3) 0.056(4) 0.062(4) 0.004(3) 0.018(3) 0.020(3)
C22 0.042(3) 0.054(4) 0.045(3) 0.005(3) 0.011(3) 0.012(3)
C23 0.055(4) 0.077(5) 0.076(5) 0.029(4) 0.019(3) 0.022(3)
C24 0.076(5) 0.098(6) 0.090(6) 0.050(5) 0.021(4) 0.037(4)
C25 0.064(5) 0.125(7) 0.068(5) 0.023(5) 0.010(4) 0.046(5)
C26 0.055(4) 0.090(6) 0.071(5) 0.005(4) 0.002(4) 0.006(4)
C27 0.058(4) 0.072(5) 0.067(4) 0.021(4) 0.012(3) 0.014(3)
C28 0.048(3) 0.052(4) 0.055(4) 0.006(3) 0.013(3) 0.014(3)
C29 0.090(5) 0.084(5) 0.065(5) 0.005(4) 0.030(4) 0.038(4)
C30 0.119(7) 0.116(7) 0.093(6) 0.003(6) 0.047(5) 0.070(6)
C31 0.156(9) 0.102(7) 0.129(9) -0.004(6) 0.053(7) 0.083(7)
C32 0.159(8) 0.088(6) 0.114(7) 0.015(5) 0.043(6) 0.080(6)
C33 0.109(6) 0.065(5) 0.087(5) 0.014(4) 0.038(4) 0.042(4)
C34 0.115(6) 0.069(5) 0.051(4) 0.016(4) 0.035(4) 0.017(4)
C35 0.163(8) 0.129(8) 0.053(5) 0.054(6) 0.051(5) 0.055(7)
C36 0.264(11) 0.036(4) 0.029(4) 0.019(3) 0.048(5) 0.005(5)
C37 0.126(6) 0.045(4) 0.102(7) 0.037(4) 0.035(5) 0.013(4)
C38 0.084(4) 0.056(4) 0.056(4) 0.015(3) 0.019(3) 0.019(3)
C39 0.056(4) 0.079(5) 0.070(4) 0.024(4) 0.033(3) 0.027(3)
C40 0.051(4) 0.127(7) 0.093(6) 0.053(5) 0.043(4) 0.038(4)
C41 0.085(6) 0.147(8) 0.070(5) 0.046(5) 0.040(4) 0.080(6)
C42 0.082(5) 0.099(6) 0.072(5) 0.011(4) 0.027(4) 0.062(5)
C43 0.053(4) 0.068(4) 0.063(4) 0.008(3) 0.017(3) 0.029(3)

loop_
_atom_type_symbol
_atom_type_description
_atom_type_scat_dispersion_real
_atom_type_scat_dispersion_imag
_atom_type_scat_source
Ru Ru -1.2594 0.8363 'International Tables Vol C Tables 4.2.6.8 and 6.1.1.4'
Cl Cl 0.1484 0.1585 'International Tables Vol C Tables 4.2.6.8 and 6.1.1.4'
O O 0.0106 0.0060 'International Tables Vol C Tables 4.2.6.8 and 6.1.1.4'
N N 0.0061 0.0033 'International Tables Vol C Tables 4.2.6.8 and 6.1.1.4'
C C 0.0033 0.0016 'International Tables Vol C Tables 4.2.6.8 and 6.1.1.4'
H H 0.0000 0.0000 'International Tables Vol C Tables 4.2.6.8 and 6.1.1.4'

loop_
_geom_angle_atom_site_label_1
_geom_angle_atom_site_label_2
_geom_angle_atom_site_label_3
_geom_angle
_geom_angle_site_symmetry_1
_geom_angle_site_symmetry_3
_geom_angle_publ_flag
O2 Ru1 O1 173.29(13) . . ?
O2 Ru1 N1 92.28(15) . . ?
O1 Ru1 N1 93.07(15) . . ?
O2 Ru1 N2 87.42(15) . . ?
O1 Ru1 N2 87.53(15) . . ?
N1 Ru1 N2 175.80(14) . . ?
O2 Ru1 N3 88.23(15) . . ?
O1 Ru1 N3 87.15(15) . . ?
N1 Ru1 N3 96.55(16) . . ?
N2 Ru1 N3 87.64(16) . . ?
O2 Ru1 Cl1 93.52(10) . . ?
O1 Ru1 Cl1 90.49(10) . . ?
N1 Ru1 Cl1 90.29(11) . . ?
N2 Ru1 Cl1 85.55(11) . . ?
N3 Ru1 Cl1 172.88(13) . . ?
C1 O1 Ru1 126.6(3) . . ?
C9 O2 Ru1 126.1(3) . . ?
C7 N1 C3 118.4(4) . . ?
C7 N1 Ru1 120.6(3) . . ?
C3 N1 Ru1 120.4(3) . . ?
C38 N2 C34 117.8(5) . . ?
C38 N2 Ru1 120.0(4) . . ?
C34 N2 Ru1 121.7(4) . . ?
C43 N3 C39 117.7(5) . . ?
C43 N3 Ru1 122.9(4) . . ?
C39 N3 Ru1 119.3(4) . . ?
O1 C1 C2 111.0(4) . . ?
O1 C1 C16 111.0(4) . . ?
C2 C1 C16 109.7(4) . . ?
O1 C1 C10 105.5(4) . . ?
C2 C1 C10 111.9(4) . . ?
C16 C1 C10 107.6(4) . . ?
C3 C2 C1 116.0(4) . . ?
C4 C3 N1 121.3(5) . . ?
C4 C3 C2 120.8(5) . . ?
N1 C3 C2 117.8(5) . . ?
C3 C4 C5 120.6(5) . . ?
C6 C5 C4 118.0(5) . . ?
C5 C6 C7 120.3(5) . . ?
N1 C7 C6 121.3(5) . . ?
N1 C7 C8 119.7(4) . . ?
C6 C7 C8 118.9(5) . . ?
C7 C8 C9 119.0(4) . . ?
O2 C9 C28 108.3(4) . . ?
O2 C9 C8 112.0(4) . . ?
C28 C9 C8 114.0(5) . . ?
O2 C9 C22 108.5(4) . . ?
C28 C9 C22 108.0(4) . . ?
C8 C9 C22 105.8(4) . . ?
C15 C10 C11 117.3(5) . . ?
C15 C10 C1 123.4(5) . . ?
C11 C10 C1 119.3(4) . . ?
C10 C11 C12 122.3(5) . . ?
C13 C12 C11 119.8(6) . . ?
C14 C13 C12 118.5(5) . . ?
C13 C14 C15 121.2(6) . . ?
C10 C15 C14 120.8(6) . . ?
C21 C16 C17 117.9(5) . . ?
C21 C16 C1 121.3(5) . . ?
C17 C16 C1 120.7(4) . . ?
C18 C17 C16 121.3(6) . . ?
C19 C18 C17 120.4(7) . . ?
C18 C19 C20 119.3(6) . . ?
C19 C20 C21 121.0(6) . . ?
C16 C21 C20 120.0(6) . . ?
C23 C22 C27 118.8(5) . . ?
C23 C22 C9 120.9(5) . . ?
C27 C22 C9 120.3(5) . . ?
C22 C23 C24 119.6(6) . . ?
C25 C24 C23 122.0(7) . . ?
C24 C25 C26 119.1(6) . . ?
C25 C26 C27 120.1(6) . . ?
C22 C27 C26 120.4(6) . . ?
C33 C28 C29 117.1(6) . . ?
C33 C28 C9 125.0(6) . . ?
C29 C28 C9 117.8(6) . . ?
C30 C29 C28 121.2(7) . . ?
C31 C30 C29 120.9(8) . . ?
C30 C31 C32 119.7(8) . . ?
C31 C32 C33 119.2(9) . . ?
C28 C33 C32 121.9(7) . . ?
N2 C34 C35 116.8(6) . . ?
C36 C35 C34 122.1(7) . . ?
C35 C36 C37 121.4(7) . . ?
C36 C37 C38 119.8(7) . . ?
N2 C38 C37 118.7(6) . . ?
N3 C39 C40 122.3(6) . . ?
C41 C40 C39 119.8(7) . . ?
C40 C41 C42 117.8(6) . . ?
C41 C42 C43 119.6(7) . . ?
N3 C43 C42 122.7(6) . . ?
C44 C45 O3' 41.2(11) . . ?
C47 C47 C46 88(7) 2_577 . ?
C47 C47 C46 50(6) 2_577 2_577 ?
C46 C47 C46 138(4) . 2_577 ?
C46' O3 O3' 137(2) . . ?
C46' O3 C47' 32.2(17) . . ?
O3' O3 C47' 122(2) . . ?
C45 C44 O3' 101.0(19) . . ?
C45 C44 O4 125.5(14) . 1_556 ?
O3' C44 O4 100.3(17) . 1_556 ?
C47 C46 C47' 167(5) . . ?
C47 C46 C46' 152(6) . . ?
C47' C46 C46' 38(3) . . ?
C47 C46 C47 42(4) . 2_577 ?
C47' C46 C47 143(4) . 2_577 ?
C46' C46 C47 136(5) . 2_577 ?
C44 O3' O3 103(2) . . ?
C44 O3' C45 37.8(12) . . ?
O3 O3' C45 109.6(15) . . ?
C46' C47' C46 41(3) . . ?
C46' C47' O3 93(4) . . ?
C46 C47' O3 108(3) . . ?
C47' C46' O3 55(3) . . ?
C47' C46' C46 100(5) . . ?
O3 C46' C46 116(4) . . ?

loop_
_geom_bond_atom_site_label_1
_geom_bond_atom_site_label_2
_geom_bond_distance
_geom_bond_site_symmetry_2
_geom_bond_publ_flag
Ru1 O2 1.987(4) . ?
Ru1 O1 1.999(3) . ?
Ru1 N1 2.084(4) . ?
Ru1 N2 2.103(4) . ?
Ru1 N3 2.126(4) . ?
Ru1 Cl1 2.3946(14) . ?
O1 C1 1.411(6) . ?
O2 C9 1.405(6) . ?
O4 C44 1.856(18) 1_554 ?
N1 C7 1.351(6) . ?
N1 C3 1.370(6) . ?
N2 C38 1.372(7) . ?
N2 C34 1.391(7) . ?
N3 C43 1.321(7) . ?
N3 C39 1.332(7) . ?
C1 C2 1.529(6) . ?
C1 C16 1.537(7) . ?
C1 C10 1.547(6) . ?
C2 C3 1.508(7) . ?
C3 C4 1.364(7) . ?
C4 C5 1.378(7) . ?
C5 C6 1.379(7) . ?
C6 C7 1.382(7) . ?
C7 C8 1.508(7) . ?
C8 C9 1.538(7) . ?
C9 C28 1.532(7) . ?
C9 C22 1.544(7) . ?
C10 C15 1.356(7) . ?
C10 C11 1.365(7) . ?
C11 C12 1.370(7) . ?
C12 C13 1.371(8) . ?
C13 C14 1.347(8) . ?
C14 C15 1.390(8) . ?
C16 C21 1.378(7) . ?
C16 C17 1.391(7) . ?
C17 C18 1.378(8) . ?
C18 C19 1.352(9) . ?
C19 C20 1.378(10) . ?
C20 C21 1.386(8) . ?
C22 C23 1.380(8) . ?
C22 C27 1.389(8) . ?
C23 C24 1.393(8) . ?
C24 C25 1.350(10) . ?
C25 C26 1.378(9) . ?
C26 C27 1.396(8) . ?
C28 C33 1.366(9) . ?
C28 C29 1.390(8) . ?
C29 C30 1.369(9) . ?
C30 C31 1.355(11) . ?
C31 C32 1.372(12) . ?
C32 C33 1.393(9) . ?
C34 C35 1.470(9) . ?
C35 C36 1.272(9) . ?
C36 C37 1.292(9) . ?
C37 C38 1.468(8) . ?
C39 C40 1.379(8) . ?
C40 C41 1.354(10) . ?
C41 C42 1.372(10) . ?
C42 C43 1.372(8) . ?
C45 C44 1.208(18) . ?
C45 O3' 1.93(3) . ?
C47 C47 0.81(7) 2_577 ?
C47 C46 0.93(6) . ?
C47 C46 1.20(5) 2_577 ?
O3 C46' 1.83(4) . ?
O3 O3' 1.59(2) . ?
O3 C47' 1.50(4) . ?
C44 O3' 1.30(3) . ?
C44 O4 1.856(18) 1_556 ?
C46 C47' 1.54(4) . ?
C46 C46' 1.04(4) . ?
C46 C47 1.20(5) 2_577 ?
C47' C46' 0.98(4) . ?
